data_4506034
loop_
_publ_author_name
'Arunachalam, M.'
'Chakraborty, Sourav'
'Marivel, S.'
'Ghosh, Pradyut'

_publ_section_title
;
 Anion-Assisted Formation of Discrete Homodimeric and Heterotetrameric
 Assemblies by Benzene Based Protonated Heteroaryl Receptors
;
_journal_issue 4
_journal_name_full 'Crystal Growth &amp; Design'
_journal_page_first 2097
_journal_paper_doi 10.1021/cg300099m
_journal_volume 12
_journal_year 2012
_chemical_formula_sum 'C33 H34 I2 N7 O2'
_chemical_formula_weight 814.47
_chemical_name_systematic
; 
 ? 
;
_space_group_IT_number 14
_symmetry_cell_setting monoclinic
_symmetry_space_group_name_Hall '-P 2yn'
_symmetry_space_group_name_H-M 'P 1 21/n 1'
_atom_sites_solution_hydrogens geom
_atom_sites_solution_primary direct
_atom_sites_solution_secondary difmap
_audit_creation_method SHELXL-97
_cell_angle_alpha 90.00
_cell_angle_beta 104.2280(10)
_cell_angle_gamma 90.00
_cell_formula_units_Z 4
_cell_length_a 9.3543(6)
_cell_length_b 22.1377(15)
_cell_length_c 16.6022(11)
_cell_measurement_reflns_used 9981
_cell_measurement_temperature 100(2)
_cell_measurement_theta_max 28.91
_cell_measurement_theta_min 2.23
_cell_volume 3332.6(4)
_computing_cell_refinement 'Bruker SMART'
_computing_data_collection 'Bruker SMART'
_computing_data_reduction 'Bruker SAINT'
_computing_molecular_graphics PLATON
_computing_publication_material 'MERCURY 2.3'
_computing_structure_refinement 'SHELXL-97 (Sheldrick, 1997)'
_computing_structure_solution 'SHELXS-97 (Sheldrick, 1990)'
_diffrn_ambient_temperature 100(2)
_diffrn_measured_fraction_theta_full 1.000
_diffrn_measured_fraction_theta_max 1.000
_diffrn_measurement_device_type 'CCD area detector'
_diffrn_measurement_method 'omega scan'
_diffrn_radiation_monochromator graphite
_diffrn_radiation_source 'fine-focus sealed tube'
_diffrn_radiation_type MoK\a
_diffrn_radiation_wavelength 0.71073
_diffrn_reflns_av_R_equivalents 0.0340
_diffrn_reflns_av_sigmaI/netI 0.0241
_diffrn_reflns_limit_h_max 11
_diffrn_reflns_limit_h_min -11
_diffrn_reflns_limit_k_max 26
_diffrn_reflns_limit_k_min -26
_diffrn_reflns_limit_l_max 19
_diffrn_reflns_limit_l_min -19
_diffrn_reflns_number 31189
_diffrn_reflns_theta_full 25.00
_diffrn_reflns_theta_max 25.00
_diffrn_reflns_theta_min 1.56
_exptl_absorpt_coefficient_mu 1.928
_exptl_absorpt_correction_T_max 0.8610
_exptl_absorpt_correction_T_min 0.7478
_exptl_absorpt_correction_type multi-scan
_exptl_absorpt_process_details SADABS
_exptl_crystal_colour COLORLESS
_exptl_crystal_density_diffrn 1.623
_exptl_crystal_density_method 'not measured'
_exptl_crystal_description BLOCK
_exptl_crystal_F_000 1612
_exptl_crystal_size_max 0.16
_exptl_crystal_size_mid 0.12
_exptl_crystal_size_min 0.08
_refine_diff_density_max 0.833
_refine_diff_density_min -0.774
_refine_diff_density_rms 0.075
_refine_ls_extinction_method none
_refine_ls_goodness_of_fit_ref 1.049
_refine_ls_hydrogen_treatment constr
_refine_ls_matrix_type full
_refine_ls_number_parameters 399
_refine_ls_number_reflns 5865
_refine_ls_number_restraints 2
_refine_ls_restrained_S_all 1.049
_refine_ls_R_factor_all 0.0298
_refine_ls_R_factor_gt 0.0253
_refine_ls_shift/su_max 0.001
_refine_ls_shift/su_mean 0.000
_refine_ls_structure_factor_coef Fsqd
_refine_ls_weighting_details 'calc w=1/[\s^2^(Fo^2^)+(0.0253P)^2^+3.5524P] where P=(Fo^2^+2Fc^2^)/3'
_refine_ls_weighting_scheme calc
_refine_ls_wR_factor_gt 0.0576
_refine_ls_wR_factor_ref 0.0595
_reflns_number_gt 5254
_reflns_number_total 5865
_reflns_threshold_expression >2sigma(I)
_cod_data_source_file cg300099m_si_002.cif
_cod_data_source_block Complex_9
_cod_depositor_comments
;
The following automatic conversions were performed:

'_symmetry_cell_setting' value 'Monoclinic' changed to 'monoclinic'
according to /home/saulius/struct/CIF-dictionaries/cif_core.dic
dictionary named 'cif_core.dic' version 2.4.1 from
2010-06-29.

'_exptl_absorpt_correction_type' value 'MULTI-SCAN'
changed to 'multi-scan' according to
/home/saulius/struct/CIF-dictionaries/cif_core.dic dictionary named
'cif_core.dic' version 2.4.1 from
2010-06-29.

'_refine_ls_hydrogen_treatment' value 'CONSTR' changed
to 'constr' according to
/home/saulius/struct/CIF-dictionaries/cif_core.dic dictionary named
'cif_core.dic' version 2.4.1 from 2010-06-29.

Automatic conversion script
Id: cif_fix_values 1715 2011-07-08 13:25:40Z adriana 
;
_cod_original_sg_symbol_H-M 'P2(1)/n  '
_cod_database_code 4506034

loop_
_symmetry_equiv_pos_as_xyz
'x, y, z'
'-x+1/2, y+1/2, -z+1/2'
'-x, -y, -z'
'x-1/2, -y-1/2, z-1/2'

loop_
_atom_site_label
_atom_site_type_symbol
_atom_site_fract_x
_atom_site_fract_y
_atom_site_fract_z
_atom_site_U_iso_or_equiv
_atom_site_adp_type
_atom_site_occupancy
_atom_site_symmetry_multiplicity
_atom_site_calc_flag
_atom_site_refinement_flags
I1 I 0.07857(2) 0.154840(9) 0.456238(12) 0.03269(7) Uani 1 1 d .
I2 I 0.70605(2) 0.058018(8) 0.126136(12) 0.02637(6) Uani 1 1 d .
O3 O 0.7676(3) 0.63670(17) 0.1799(2) 0.0784(9) Uani 1 1 d .
O4 O 0.3259(3) 0.48875(11) 0.38766(15) 0.0467(6) Uani 1 1 d .
C5 C 0.4108(4) 0.46989(14) 0.34827(19) 0.0327(7) Uani 1 1 d .
H5 H 0.5009 0.4896 0.3554 0.039 Uiso 1 1 calc R
N6 N 0.3848(3) 0.42380(11) 0.29643(15) 0.0256(5) Uani 1 1 d .
C7 C 0.2497(4) 0.38972(15) 0.2807(2) 0.0389(8) Uani 1 1 d .
H7A H 0.1877 0.4054 0.3140 0.058 Uiso 1 1 calc R
H7B H 0.2717 0.3481 0.2945 0.058 Uiso 1 1 calc R
H7C H 0.1997 0.3929 0.2230 0.058 Uiso 1 1 calc R
C8 C 0.4966(4) 0.40441(17) 0.2543(2) 0.0437(9) Uani 1 1 d .
H8A H 0.5817 0.4300 0.2707 0.066 Uiso 1 1 calc R
H8B H 0.4575 0.4071 0.1953 0.066 Uiso 1 1 calc R
H8C H 0.5242 0.3634 0.2693 0.066 Uiso 1 1 calc R
C9 C 0.8120(3) 0.40926(13) 0.50477(17) 0.0244(6) Uani 1 1 d .
H9 H 0.8879 0.4372 0.5206 0.029 Uiso 1 1 calc R
N10 N 0.6803(3) 0.41447(11) 0.52001(14) 0.0273(6) Uani 1 1 d D
H10 H 0.6518 0.4440 0.5460 0.033 Uiso 1 1 calc RD
C11 C 0.5956(3) 0.36486(13) 0.48746(17) 0.0245(6) Uani 1 1 d .
C12 C 0.4523(3) 0.34834(15) 0.48692(19) 0.0322(7) Uani 1 1 d .
H12 H 0.3928 0.3723 0.5113 0.039 Uiso 1 1 calc R
C13 C 0.4032(4) 0.29442(16) 0.44825(19) 0.0355(8) Uani 1 1 d .
H13 H 0.3076 0.2817 0.4463 0.043 Uiso 1 1 calc R
C14 C 0.4928(4) 0.25825(15) 0.41193(19) 0.0352(8) Uani 1 1 d .
H14 H 0.4549 0.2222 0.3867 0.042 Uiso 1 1 calc R
C15 C 0.6352(4) 0.27420(14) 0.41221(18) 0.0302(7) Uani 1 1 d .
H15 H 0.6945 0.2501 0.3879 0.036 Uiso 1 1 calc R
C16 C 0.6850(3) 0.32848(13) 0.45110(17) 0.0238(6) Uani 1 1 d .
N17 N 0.8204(3) 0.35843(10) 0.46365(14) 0.0220(5) Uani 1 1 d .
C18 C 0.9495(3) 0.33813(13) 0.43533(17) 0.0244(6) Uani 1 1 d .
H18A H 0.9770 0.2978 0.4564 0.029 Uiso 1 1 calc R
H18B H 1.0320 0.3649 0.4574 0.029 Uiso 1 1 calc R
C19 C 0.9171(3) 0.33764(12) 0.34113(17) 0.0195(6) Uani 1 1 d .
C20 C 0.9225(3) 0.28382(12) 0.30001(17) 0.0211(6) Uani 1 1 d .
H20 H 0.9499 0.2485 0.3302 0.025 Uiso 1 1 calc R
C21 C 0.8869(3) 0.28216(12) 0.21340(16) 0.0181(6) Uani 1 1 d .
C22 C 0.8889(3) 0.22293(12) 0.16786(17) 0.0229(6) Uani 1 1 d .
H22A H 0.8202 0.1950 0.1833 0.028 Uiso 1 1 calc R
H22B H 0.8564 0.2300 0.1085 0.028 Uiso 1 1 calc R
N23 N 1.0360(3) 0.19569(10) 0.18692(14) 0.0212(5) Uani 1 1 d .
C24 C 1.0757(3) 0.14379(13) 0.22818(17) 0.0256(6) Uani 1 1 d .
H24 H 1.0117 0.1198 0.2491 0.031 Uiso 1 1 calc R
N25 N 1.2145(3) 0.13099(11) 0.23547(15) 0.0282(6) Uani 1 1 d D
H25 H 1.2607 0.0997 0.2593 0.034 Uiso 1 1 calc RD
C26 C 1.2739(3) 0.17742(13) 0.19747(17) 0.0241(6) Uani 1 1 d .
C27 C 1.4145(3) 0.18645(14) 0.18583(19) 0.0309(7) Uani 1 1 d .
H27 H 1.4907 0.1593 0.2064 0.037 Uiso 1 1 calc R
C28 C 1.4361(3) 0.23732(14) 0.14251(19) 0.0324(7) Uani 1 1 d .
H28 H 1.5291 0.2445 0.1338 0.039 Uiso 1 1 calc R
C29 C 1.3229(3) 0.27832(14) 0.11126(18) 0.0289(7) Uani 1 1 d .
H29 H 1.3420 0.3119 0.0820 0.035 Uiso 1 1 calc R
C30 C 1.1834(3) 0.27015(13) 0.12284(17) 0.0248(6) Uani 1 1 d .
H30 H 1.1080 0.2977 0.1026 0.030 Uiso 1 1 calc R
C31 C 1.1607(3) 0.21880(12) 0.16626(16) 0.0204(6) Uani 1 1 d .
C32 C 0.8468(3) 0.33466(12) 0.16903(17) 0.0192(6) Uani 1 1 d .
H32 H 0.8214 0.3335 0.1113 0.023 Uiso 1 1 calc R
C33 C 0.8440(3) 0.38932(12) 0.20966(16) 0.0178(6) Uani 1 1 d .
C34 C 0.8795(3) 0.39078(12) 0.29598(16) 0.0188(6) Uani 1 1 d .
H34 H 0.8782 0.4272 0.3236 0.023 Uiso 1 1 calc R
C35 C 0.8081(3) 0.44683(12) 0.15941(18) 0.0226(6) Uani 1 1 d .
H35A H 0.7472 0.4373 0.1047 0.027 Uiso 1 1 calc R
H35B H 0.7526 0.4737 0.1864 0.027 Uiso 1 1 calc R
N36 N 0.9433(3) 0.47730(10) 0.15106(13) 0.0196(5) Uani 1 1 d .
C37 C 1.0343(3) 0.46096(12) 0.09960(16) 0.0191(6) Uani 1 1 d .
C38 C 1.0197(3) 0.41771(12) 0.03722(17) 0.0226(6) Uani 1 1 d .
H38 H 0.9365 0.3933 0.0218 0.027 Uiso 1 1 calc R
C39 C 1.1348(3) 0.41309(13) -0.00037(18) 0.0272(7) Uani 1 1 d .
H39 H 1.1298 0.3843 -0.0418 0.033 Uiso 1 1 calc R
C40 C 1.2591(3) 0.45035(13) 0.02171(19) 0.0292(7) Uani 1 1 d .
H40 H 1.3349 0.4455 -0.0050 0.035 Uiso 1 1 calc R
C41 C 1.2717(3) 0.49401(13) 0.08200(18) 0.0262(6) Uani 1 1 d .
H41 H 1.3533 0.5194 0.0958 0.031 Uiso 1 1 calc R
C42 C 1.1569(3) 0.49859(12) 0.12136(17) 0.0225(6) Uani 1 1 d .
N43 N 1.1378(3) 0.53732(11) 0.18457(14) 0.0257(5) Uani 1 1 d .
C44 C 1.0112(3) 0.52208(12) 0.20003(17) 0.0250(6) Uani 1 1 d .
H44 H 0.9730 0.5404 0.2406 0.030 Uiso 1 1 calc R

loop_
_atom_site_aniso_label
_atom_site_aniso_U_11
_atom_site_aniso_U_22
_atom_site_aniso_U_33
_atom_site_aniso_U_23
_atom_site_aniso_U_13
_atom_site_aniso_U_12
I1 0.03869(13) 0.02813(12) 0.02698(11) 0.00155(8) -0.00011(9) 0.00616(9)
I2 0.02569(11) 0.02339(11) 0.03114(11) 0.00239(8) 0.00909(8) -0.00054(8)
O3 0.0548(19) 0.112(3) 0.067(2) 0.0073(19) 0.0106(16) 0.0040(18)
O4 0.0610(17) 0.0385(14) 0.0474(15) -0.0061(11) 0.0261(13) 0.0062(12)
C5 0.0350(18) 0.0301(17) 0.0321(17) 0.0004(14) 0.0063(15) -0.0033(14)
N6 0.0223(13) 0.0272(13) 0.0256(13) -0.0022(11) 0.0025(10) 0.0013(10)
C7 0.0328(18) 0.0373(19) 0.042(2) 0.0056(16) 0.0004(15) -0.0061(15)
C8 0.039(2) 0.052(2) 0.044(2) 0.0005(17) 0.0160(17) 0.0109(17)
C9 0.0328(17) 0.0220(15) 0.0189(14) 0.0011(12) 0.0071(12) 0.0014(12)
N10 0.0403(15) 0.0213(13) 0.0225(13) 0.0008(10) 0.0117(11) 0.0075(11)
C11 0.0327(16) 0.0243(15) 0.0167(14) 0.0073(12) 0.0065(12) 0.0071(13)
C12 0.0306(17) 0.043(2) 0.0254(16) 0.0116(14) 0.0110(13) 0.0093(14)
C13 0.0297(17) 0.049(2) 0.0281(17) 0.0129(15) 0.0070(14) -0.0029(15)
C14 0.0413(19) 0.0362(18) 0.0264(16) 0.0022(14) 0.0053(14) -0.0100(15)
C15 0.0408(19) 0.0292(17) 0.0215(15) -0.0002(13) 0.0093(13) 0.0009(14)
C16 0.0304(16) 0.0251(15) 0.0165(14) 0.0050(12) 0.0069(12) 0.0031(12)
N17 0.0266(13) 0.0229(13) 0.0175(12) -0.0002(10) 0.0077(10) 0.0019(10)
C18 0.0274(16) 0.0271(16) 0.0187(14) -0.0004(12) 0.0056(12) 0.0050(12)
C19 0.0168(13) 0.0225(15) 0.0194(14) 0.0017(11) 0.0046(11) 0.0008(11)
C20 0.0218(14) 0.0196(14) 0.0227(14) 0.0043(11) 0.0072(12) 0.0036(11)
C21 0.0146(13) 0.0180(14) 0.0220(14) -0.0004(11) 0.0053(11) -0.0011(10)
C22 0.0241(15) 0.0185(14) 0.0254(15) -0.0017(12) 0.0046(12) 0.0005(12)
N23 0.0268(13) 0.0168(12) 0.0210(12) -0.0022(9) 0.0075(10) 0.0018(10)
C24 0.0341(17) 0.0208(15) 0.0219(15) 0.0007(12) 0.0068(13) 0.0015(12)
N25 0.0347(15) 0.0209(13) 0.0280(13) 0.0045(11) 0.0059(11) 0.0094(11)
C26 0.0317(16) 0.0208(15) 0.0193(14) -0.0013(12) 0.0051(12) 0.0031(12)
C27 0.0278(16) 0.0320(17) 0.0312(17) -0.0017(14) 0.0041(13) 0.0072(13)
C28 0.0256(16) 0.0369(19) 0.0352(17) -0.0042(14) 0.0085(14) -0.0013(14)
C29 0.0356(18) 0.0252(16) 0.0274(16) -0.0013(13) 0.0109(14) -0.0057(13)
C30 0.0310(16) 0.0220(15) 0.0211(14) 0.0004(12) 0.0059(13) 0.0033(12)
C31 0.0255(15) 0.0183(14) 0.0168(13) -0.0026(11) 0.0043(11) 0.0002(11)
C32 0.0184(14) 0.0233(15) 0.0161(13) -0.0004(11) 0.0048(11) -0.0016(11)
C33 0.0142(13) 0.0167(13) 0.0233(14) 0.0021(11) 0.0060(11) 0.0015(10)
C34 0.0156(13) 0.0175(14) 0.0247(15) -0.0021(11) 0.0073(11) -0.0004(10)
C35 0.0222(15) 0.0211(15) 0.0257(15) 0.0029(12) 0.0080(12) 0.0012(11)
N36 0.0271(13) 0.0148(11) 0.0175(11) 0.0014(9) 0.0067(10) -0.0001(9)
C37 0.0264(15) 0.0146(13) 0.0163(13) 0.0058(11) 0.0054(11) 0.0029(11)
C38 0.0280(15) 0.0168(14) 0.0220(14) 0.0042(11) 0.0043(12) 0.0010(12)
C39 0.0400(18) 0.0181(15) 0.0246(15) 0.0025(12) 0.0101(14) 0.0064(13)
C40 0.0348(17) 0.0260(16) 0.0308(17) 0.0086(13) 0.0159(14) 0.0083(13)
C41 0.0257(16) 0.0213(15) 0.0307(16) 0.0081(13) 0.0054(13) -0.0014(12)
C42 0.0297(16) 0.0163(14) 0.0208(14) 0.0045(11) 0.0051(12) 0.0007(12)
N43 0.0349(14) 0.0194(12) 0.0235(13) -0.0002(10) 0.0085(11) -0.0037(11)
C44 0.0402(18) 0.0160(14) 0.0191(14) -0.0004(11) 0.0081(13) -0.0006(12)

loop_
_atom_type_symbol
_atom_type_description
_atom_type_scat_dispersion_real
_atom_type_scat_dispersion_imag
_atom_type_scat_source
C C 0.0033 0.0016 'International Tables Vol C Tables 4.2.6.8 and 6.1.1.4'
H H 0.0000 0.0000 'International Tables Vol C Tables 4.2.6.8 and 6.1.1.4'
N N 0.0061 0.0033 'International Tables Vol C Tables 4.2.6.8 and 6.1.1.4'
O O 0.0106 0.0060 'International Tables Vol C Tables 4.2.6.8 and 6.1.1.4'
I I -0.4742 1.8119 'International Tables Vol C Tables 4.2.6.8 and 6.1.1.4'

loop_
_geom_angle_atom_site_label_1
_geom_angle_atom_site_label_2
_geom_angle_atom_site_label_3
_geom_angle
O4 C5 N6 125.1(3)
C5 N6 C7 122.5(3)
C5 N6 C8 120.1(3)
C7 N6 C8 117.4(3)
N10 C9 N17 110.4(3)
C9 N10 C11 109.1(2)
N10 C11 C12 132.2(3)
N10 C11 C16 106.2(3)
C12 C11 C16 121.6(3)
C13 C12 C11 116.2(3)
C12 C13 C14 122.0(3)
C15 C14 C13 122.3(3)
C14 C15 C16 115.9(3)
C15 C16 N17 131.8(3)
C15 C16 C11 122.0(3)
N17 C16 C11 106.2(2)
C9 N17 C16 108.2(2)
C9 N17 C18 125.5(2)
C16 N17 C18 126.3(2)
N17 C18 C19 111.1(2)
C20 C19 C34 119.9(2)
C20 C19 C18 119.5(2)
C34 C19 C18 120.6(2)
C19 C20 C21 120.3(2)
C32 C21 C20 119.6(2)
C32 C21 C22 119.9(2)
C20 C21 C22 120.5(2)
N23 C22 C21 112.0(2)
C24 N23 C31 107.3(2)
C24 N23 C22 126.2(2)
C31 N23 C22 126.5(2)
N25 C24 N23 112.2(3)
C24 N25 C26 107.2(2)
C27 C26 N25 131.8(3)
C27 C26 C31 120.7(3)
N25 C26 C31 107.5(2)
C28 C27 C26 117.1(3)
C27 C28 C29 122.1(3)
C30 C29 C28 121.5(3)
C29 C30 C31 116.8(3)
C30 C31 N23 132.3(3)
C30 C31 C26 121.9(3)
N23 C31 C26 105.8(2)
C21 C32 C33 120.7(2)
C32 C33 C34 119.5(2)
C32 C33 C35 119.5(2)
C34 C33 C35 120.9(2)
C33 C34 C19 120.0(2)
N36 C35 C33 111.0(2)
C44 N36 C37 107.1(2)
C44 N36 C35 125.0(2)
C37 N36 C35 127.4(2)
C42 C37 C38 121.9(3)
C42 C37 N36 105.9(2)
C38 C37 N36 132.2(3)
C39 C38 C37 116.4(3)
C38 C39 C40 122.0(3)
C41 C40 C39 121.5(3)
C40 C41 C42 117.1(3)
C41 C42 C37 121.1(3)
C41 C42 N43 130.7(3)
C37 C42 N43 108.2(2)
C44 N43 C42 106.0(2)
N43 C44 N36 112.7(2)

loop_
_geom_bond_atom_site_label_1
_geom_bond_atom_site_label_2
_geom_bond_distance
O4 C5 1.220(4)
C5 N6 1.318(4)
N6 C7 1.439(4)
N6 C8 1.458(4)
C9 N10 1.322(4)
C9 N17 1.329(4)
N10 C11 1.384(4)
C11 C12 1.387(4)
C11 C16 1.401(4)
C12 C13 1.380(5)
C13 C14 1.399(5)
C14 C15 1.377(4)
C15 C16 1.389(4)
C16 N17 1.399(4)
N17 C18 1.470(3)
C18 C19 1.518(4)
C19 C20 1.380(4)
C19 C34 1.393(4)
C20 C21 1.395(4)
C21 C32 1.378(4)
C21 C22 1.516(4)
C22 N23 1.464(3)
N23 C24 1.342(4)
N23 C31 1.392(3)
C24 N25 1.305(4)
N25 C26 1.391(4)
C26 C27 1.390(4)
C26 C31 1.400(4)
C27 C28 1.378(4)
C28 C29 1.395(4)
C29 C30 1.376(4)
C30 C31 1.390(4)
C32 C33 1.389(4)
C33 C34 1.390(4)
C33 C35 1.514(4)
C35 N36 1.470(3)
N36 C44 1.339(3)
N36 C37 1.393(3)
C37 C42 1.392(4)
C37 C38 1.392(4)
C38 C39 1.375(4)
C39 C40 1.399(4)
C40 C41 1.376(4)
C41 C42 1.391(4)
C42 N43 1.400(4)
N43 C44 1.316(4)
